data_9015468
loop_
_publ_author_name
'Chukanov, N. V.'
'Zubkova, N. V.'
'Pekov, I. V.'
'Olysych, L. V.'
'Bonaccorsi, E.'
'Pushcharovsky, D. Y.'

_publ_section_title
;
 Balliranoite, (Na,K)6Ca2(Si6Al6O24)Cl2(CO3), a new cancrinite-group mineral
 from Monte Somma - Vesuvio volcanic complex, Italy
;
_journal_name_full 'European Journal of Mineralogy'
_journal_page_first 113
_journal_page_last 119
_journal_paper_doi 10.1127/0935-1221/2010/0022-1983
_journal_volume 22
_journal_year 2010
_chemical_compound_source 'Monte Somma, Italy'
_chemical_formula_sum 'C0.45 Al3 Ca1.246 Cl K0.366 Na2.388 O13.95 S0.15 Si3'
_chemical_name_mineral Balliranoite
_space_group_IT_number 173
_symmetry_space_group_name_Hall 'P 6c'
_symmetry_space_group_name_H-M 'P 63'
_cell_angle_alpha 90
_cell_angle_beta 90
_cell_angle_gamma 120
_cell_formula_units_Z 2
_cell_length_a 12.695
_cell_length_b 12.695
_cell_length_c 5.325
_cell_volume 743.217
_database_code_amcsd 0007335
_exptl_crystal_density_diffrn 2.472
_cod_original_formula_sum 'Na2.388 Ca1.246 K.366 Si3 Al3 O13.95 Cl S.15 C.45'
_cod_database_code 9015468

loop_
_space_group_symop_operation_xyz
x,y,z
x-y,x,1/2+z
-y,x-y,z
-x,-y,1/2+z
-x+y,-x,z
y,-x+y,1/2+z

loop_
_atom_site_label
_atom_site_fract_x
_atom_site_fract_y
_atom_site_fract_z
_atom_site_occupancy
_atom_site_U_iso_or_equiv
_atom_site_type_symbol
_atom_site_attached_hydrogens
NaM 0.11810 0.24240 0.27860 0.58100 0.05600 Na 0
CaM 0.11810 0.24240 0.27860 0.06000 0.05600 Ca 0
KM 0.11810 0.24240 0.27860 0.08900 0.05600 K 0
NaM&#x0092; 0.15370 0.31360 0.27440 0.21500 0.07300 Na 0
CaM&#x0092; 0.15370 0.31360 0.27440 0.02200 0.07300 Ca 0
KM&#x0092; 0.15370 0.31360 0.27440 0.03300 0.07300 K 0
Ca 0.66667 0.33333 0.21614 1.00000 0.02300 Ca 0
Si 0.32774 0.40839 0.75000 1.00000 0.00996 Si 0
Al 0.06985 0.40885 0.75030 1.00000 0.01012 Al 0
O(1) 0.21314 0.42747 0.71310 1.00000 0.02500 O 0
O(2) 0.09954 0.55634 0.74230 1.00000 0.01930 O 0
O(3) 0.00565 0.32843 0.02670 1.00000 0.02320 O 0
O(4) 0.31568 0.33819 0.01070 1.00000 0.02170 O 0
Cl 0.33333 0.66667 0.21760 0.58000 0.08200 Cl 0
Cl&#x0092; 0.31100 0.63260 0.22200 0.14000 0.06200 Cl 0
S 0.00000 0.00000 0.24700 0.15000 0.04160 S 0
O(S1) 0.00000 0.00000 0.95200 0.15000 0.04600 O 0
O(S2) 0.06400 0.11900 0.38700 0.15000 0.12100 O 0
C(1) 0.00000 0.00000 0.14960 0.30000 0.04800 C 0
O(C1) 0.11520 0.06060 0.14960 0.30000 0.05040 O 0
C(2) 0.00000 0.00000 0.33300 0.15000 0.01100 C 0
O(C2) 0.11520 0.05900 0.33300 0.15000 0.10600 O 0

loop_
_cod_changelog_entry_id
_cod_changelog_entry_author
_cod_changelog_entry_date
_cod_changelog_entry_text
1
;cod-tools version 3.8.0
Id: cif_guess_AMCSD_atom_types 9581 2023-05-17 12:35:41Z saulius
;
2023-05-23T09:20:10+03:00
;Derived atom types and hydrogen counts
from atom names that follow the AMCSD naming convention
(Wat == water, O-H == hydroxyl).
;

loop_
_cod_related_entry_id
_cod_related_entry_database
_cod_related_entry_code
1 AMCSD 0007335
